data_7011262
loop_
_publ_author_name
'Vasile Berceanc'
'Crina Crainic'
'Ionel Haiduc'
'Mary F. Mahon'
'Kieran C. Molloy'
'Monica M. Venter'
'Paul J. Wilson'

_publ_section_title
;
 The structural chemistry of organotin derivatives of
 5-mercapto-3-phenyl-1,3,4-thiadiazoline-2-thione: supramolecular
 structures involving intermolecular SnS, N--HS or SS interactions
;
_journal_issue 6
_journal_name_full 'J. Chem. Soc., Dalton Trans.'
_journal_page_first 1036
_journal_page_last 1045
_journal_paper_doi 10.1039/b109726a
_journal_year 2002
_chemical_formula_sum 'C24 H28 N4 S6 Sn'
_chemical_formula_weight 683.55
_chemical_name_systematic
;
?
;
_space_group_IT_number 11
_symmetry_cell_setting monoclinic
_symmetry_space_group_name_Hall '-P 2yb'
_symmetry_space_group_name_H-M 'P 1 21/m 1'
_atom_sites_solution_hydrogens geom
_atom_sites_solution_primary direct
_atom_sites_solution_secondary difmap
_audit_creation_method SHELXL-97
_cell_angle_alpha 90.00
_cell_angle_beta 94.8900(13)
_cell_angle_gamma 90.00
_cell_formula_units_Z 4
_cell_length_a 7.1380(2)
_cell_length_b 22.9540(6)
_cell_length_c 17.7060(4)
_cell_measurement_reflns_used 25
_cell_measurement_temperature 170(2)
_cell_measurement_theta_max 18
_cell_measurement_theta_min 12
_cell_volume 2890.49(13)
_computing_data_reduction 'Denzo and Scalepack (otwinowski & Minor, 1997'
_computing_molecular_graphics 'ORTEX (P.McArdle, 1995)'
_computing_publication_material 'SHELXL-97/2 (Sheldrick,1997)'
_computing_structure_refinement 'SHELXL-97 (Sheldrick, 1997)'
_computing_structure_solution 'SHELXS-97 (Sheldrick, 1990)'
_diffrn_ambient_temperature 170(2)
_diffrn_measured_fraction_theta_full 0.995
_diffrn_measured_fraction_theta_max 0.995
_diffrn_measurement_device_type KappaCCD
_diffrn_measurement_method KappaCCD
_diffrn_radiation_monochromator graphite
_diffrn_radiation_source 'fine-focus sealed tube'
_diffrn_radiation_type MoK\a
_diffrn_radiation_wavelength 0.71069
_diffrn_reflns_av_R_equivalents 0.0496
_diffrn_reflns_av_sigmaI/netI 0.0547
_diffrn_reflns_limit_h_max 10
_diffrn_reflns_limit_h_min -10
_diffrn_reflns_limit_k_max 32
_diffrn_reflns_limit_k_min -29
_diffrn_reflns_limit_l_max 24
_diffrn_reflns_limit_l_min -24
_diffrn_reflns_number 28076
_diffrn_reflns_theta_full 30.03
_diffrn_reflns_theta_max 30.03
_diffrn_reflns_theta_min 3.52
_exptl_absorpt_coefficient_mu 1.339
_exptl_absorpt_correction_type none
_exptl_crystal_colour 'Pale Yellow'
_exptl_crystal_density_diffrn 1.571
_exptl_crystal_density_method 'not measured'
_exptl_crystal_description Block
_exptl_crystal_F_000 1384
_exptl_crystal_size_max 0.10
_exptl_crystal_size_mid 0.08
_exptl_crystal_size_min 0.08
_refine_diff_density_max 2.046
_refine_diff_density_min -1.009
_refine_diff_density_rms 0.100
_refine_ls_extinction_coef none
_refine_ls_extinction_method SHELXL
_refine_ls_goodness_of_fit_ref 0.802
_refine_ls_hydrogen_treatment mixed
_refine_ls_matrix_type full
_refine_ls_number_parameters 358
_refine_ls_number_reflns 8603
_refine_ls_number_restraints 0
_refine_ls_restrained_S_all 0.802
_refine_ls_R_factor_all 0.0707
_refine_ls_R_factor_gt 0.0404
_refine_ls_shift/su_max 0.883
_refine_ls_shift/su_mean 0.002
_refine_ls_structure_factor_coef Fsqd
_refine_ls_weighting_details 'calc w=1/[\s^2^(Fo^2^)+(0.1167P)^2^+0.5518P] where P=(Fo^2^+2Fc^2^)/3'
_refine_ls_weighting_scheme calc
_refine_ls_wR_factor_gt 0.1188
_refine_ls_wR_factor_ref 0.1446
_reflns_number_gt 6040
_reflns_number_total 8603
_reflns_threshold_expression >2sigma(I)
_cod_data_source_file b109726a.txt
_cod_data_source_block k00kcm16
_cod_depositor_comments
;
The following automatic conversions were performed:
'_symmetry_cell_setting' value 'Monoclinic' changed to 'monoclinic'
according to '/home/adriana/struct/CIF-dictionaries/cif_core.dic'
dictionary named 'cif_core.dic' version 2.4.1 from 2010-06-29.

Automatic conversion script
Id: cif_fix_enum 1555 2011-01-17 13:19:09Z saulius 

The following automatic conversions were performed:
'_atom_site_symetry_multiplicity' tag replaced with
'_atom_site_symmetry_multiplicity'.

Automatic conversion script
Id: cif_correct_tags 1440 2010-10-19 06:21:57Z saulius 
;
_cod_original_sg_symbol_H-M P21/m
_cod_database_code 7011262

loop_
_symmetry_equiv_pos_as_xyz
'x, y, z'
'-x, y+1/2, -z'
'-x, -y, -z'
'x, -y-1/2, z'

loop_
_atom_site_label
_atom_site_type_symbol
_atom_site_fract_x
_atom_site_fract_y
_atom_site_fract_z
_atom_site_U_iso_or_equiv
_atom_site_adp_type
_atom_site_occupancy
_atom_site_symmetry_multiplicity
_atom_site_calc_flag
_atom_site_refinement_flags
_atom_site_disorder_assembly
_atom_site_disorder_group
Sn1 Sn 0.60191(4) 0.2500 0.240991(14) 0.02608(10) Uani 1 2 d S . .
Sn2 Sn 0.95212(4) 0.7500 0.265520(14) 0.02662(10) Uani 1 2 d S . .
S1 S 0.45123(13) 0.32573(3) 0.31561(4) 0.0354(2) Uani 1 1 d . . .
S2 S 0.43620(11) 0.45215(4) 0.26420(4) 0.02961(17) Uani 1 1 d . . .
S3 S 0.57426(12) 0.54081(3) 0.15647(4) 0.03422(19) Uani 1 1 d . . .
S4 S 1.10289(13) 0.67337(3) 0.19175(5) 0.0385(2) Uani 1 1 d . . .
S5 S 1.08693(11) 0.54627(3) 0.23745(4) 0.02836(17) Uani 1 1 d . . .
S6 S 0.93437(12) 0.45872(3) 0.34286(4) 0.03226(18) Uani 1 1 d . . .
N1 N 0.6375(4) 0.37387(10) 0.20682(13) 0.0282(5) Uani 1 1 d . . .
N2 N 0.6621(4) 0.42540(10) 0.16853(13) 0.0275(5) Uani 1 1 d . . .
N3 N 0.8995(4) 0.62689(11) 0.29704(13) 0.0293(5) Uani 1 1 d . . .
N4 N 0.8636(3) 0.57479(10) 0.33304(13) 0.0264(5) Uani 1 1 d . . .
C1 C 0.5211(4) 0.38179(12) 0.25835(16) 0.0281(6) Uani 1 1 d . . .
C2 C 0.5695(4) 0.47339(13) 0.19033(15) 0.0267(6) Uani 1 1 d . . .
C3 C 0.7948(4) 0.42438(13) 0.11145(16) 0.0291(6) Uani 1 1 d . . .
C4 C 0.7339(5) 0.43404(16) 0.03638(18) 0.0422(8) Uani 1 1 d . . .
H4 H 0.6057 0.4425 0.0218 0.051 Uiso 1 1 calc R . .
C5 C 0.8643(6) 0.43107(18) -0.01742(19) 0.0521(10) Uani 1 1 d . . .
H5 H 0.8248 0.4373 -0.0694 0.063 Uiso 1 1 calc R . .
C6 C 1.0492(6) 0.41916(16) 0.0039(2) 0.0472(9) Uani 1 1 d . . .
H6 H 1.1370 0.4174 -0.0335 0.057 Uiso 1 1 calc R . .
C7 C 1.1095(5) 0.40963(17) 0.0791(2) 0.0441(9) Uani 1 1 d . . .
H7 H 1.2382 0.4015 0.0935 0.053 Uiso 1 1 calc R . .
C8 C 0.9803(5) 0.41199(15) 0.13369(18) 0.0364(7) Uani 1 1 d . . .
H8 H 1.0194 0.4051 0.1856 0.044 Uiso 1 1 calc R . .
C9 C 0.4602(6) 0.2500 0.1303(2) 0.0299(9) Uani 1 2 d S . .
H9A H 0.4993 0.2848 0.1026 0.036 Uiso 0.50 1 calc PR . .
H9B H 0.4993 0.2152 0.1026 0.036 Uiso 0.50 1 calc PR . .
C10 C 0.2474(6) 0.2500 0.1302(2) 0.0364(10) Uani 1 2 d S . .
H10A H 0.2083 0.2848 0.1579 0.044 Uiso 0.50 1 calc PR . .
H10B H 0.2083 0.2152 0.1579 0.044 Uiso 0.50 1 calc PR . .
C11 C 0.1457(7) 0.2500 0.0511(2) 0.0414(11) Uani 1 2 d S . .
H11A H 0.1848 0.2848 0.0234 0.050 Uiso 0.50 1 calc PR . .
H11B H 0.1848 0.2152 0.0234 0.050 Uiso 0.50 1 calc PR . .
C12 C -0.0669(8) 0.2500 0.0508(3) 0.0583(15) Uani 1 2 d S . .
H12A H -0.1233 0.2500 -0.0017 0.087 Uiso 1 2 calc SR . .
H12B H -0.1074 0.2849 0.0769 0.087 Uiso 0.50 1 calc PR . .
H12C H -0.1074 0.2151 0.0769 0.087 Uiso 0.50 1 calc PR . .
C13 C 1.0169(4) 0.61808(12) 0.24576(16) 0.0274(6) Uani 1 1 d . . .
C14 C 0.9496(4) 0.52620(12) 0.31020(15) 0.0254(6) Uani 1 1 d . . .
C15 C 0.7273(4) 0.57679(12) 0.38876(15) 0.0264(6) Uani 1 1 d . . .
C16 C 0.7839(5) 0.56728(15) 0.46437(18) 0.0360(7) Uani 1 1 d . . .
H16 H 0.9119 0.5593 0.4801 0.043 Uiso 1 1 calc R . .
C17 C 0.6500(5) 0.56966(18) 0.51686(17) 0.0444(9) Uani 1 1 d . . .
H17 H 0.6864 0.5634 0.5691 0.053 Uiso 1 1 calc R . .
C18 C 0.4641(5) 0.58111(16) 0.49343(19) 0.0415(8) Uani 1 1 d . . .
H18 H 0.3732 0.5824 0.5296 0.050 Uiso 1 1 calc R . .
C19 C 0.4098(5) 0.59072(16) 0.41791(19) 0.0404(8) Uani 1 1 d . . .
H19 H 0.2818 0.5988 0.4022 0.048 Uiso 1 1 calc R . .
C20 C 0.5416(5) 0.58865(15) 0.36466(17) 0.0350(7) Uani 1 1 d . . .
H20 H 0.5050 0.5953 0.3125 0.042 Uiso 1 1 calc R . .
C21 C 1.1026(6) 0.7500 0.3752(2) 0.0289(9) Uani 1 2 d S . .
H21A H 1.0668 0.7849 0.4036 0.035 Uiso 0.50 1 calc PR . .
H21B H 1.0668 0.7151 0.4036 0.035 Uiso 0.50 1 calc PR . .
C22 C 1.3163(6) 0.7500 0.3702(2) 0.0328(10) Uani 1 2 d S . .
H22A H 1.3514 0.7152 0.3416 0.039 Uiso 0.50 1 calc PR . .
H22B H 1.3514 0.7848 0.3416 0.039 Uiso 0.50 1 calc PR . .
C23 C 1.4270(6) 0.7500 0.4478(3) 0.0360(10) Uani 1 2 d S . .
H23A H 1.3924 0.7151 0.4764 0.043 Uiso 0.50 1 calc PR . .
H23B H 1.3924 0.7849 0.4764 0.043 Uiso 0.50 1 calc PR . .
C24 C 1.6412(7) 0.7500 0.4415(3) 0.0552(14) Uani 1 2 d S . .
H24A H 1.7069 0.7500 0.4924 0.083 Uiso 1 2 calc SR . .
H24B H 1.6764 0.7849 0.4140 0.083 Uiso 0.50 1 calc PR . .
H24C H 1.6764 0.7151 0.4140 0.083 Uiso 0.50 1 calc PR . .
C25 C 0.6672(7) 0.7500 0.2214(2) 0.0440(12) Uani 1 2 d S . .
H25A H 0.5923 0.7251 0.2532 0.053 Uiso 0.50 1 calc PR . .
H25B H 0.6162 0.7901 0.2221 0.053 Uiso 0.50 1 calc PR . .
C26 C 0.6523(10) 0.7263(3) 0.1379(4) 0.0481(18) Uani 0.50 1 d P . .
H26A H 0.7673 0.7372 0.1137 0.058 Uiso 0.50 1 calc PR . .
H26B H 0.6450 0.6832 0.1390 0.058 Uiso 0.50 1 calc PR . .
C27 C 0.4823(7) 0.7500 0.0911(3) 0.0447(12) Uani 1 2 d S . .
H27A H 0.3686 0.7414 0.1175 0.054 Uiso 0.50 1 calc PR . .
H27B H 0.4695 0.7294 0.0418 0.054 Uiso 0.50 1 calc PR . .
C28 C 0.4904(11) 0.8151(3) 0.0766(4) 0.0463(18) Uani 0.50 1 d P . .
H28A H 0.3752 0.8274 0.0468 0.069 Uiso 0.50 1 calc PR . .
H28B H 0.5994 0.8239 0.0484 0.069 Uiso 0.50 1 calc PR . .
H28C H 0.5020 0.8359 0.1250 0.069 Uiso 0.50 1 calc PR . .
C29 C 0.8990(7) 0.2500 0.2676(3) 0.0436(12) Uani 1 2 d S . .
H29A H 0.9438 0.2092 0.2699 0.052 Uiso 0.50 1 calc PR . .
H29B H 0.9590 0.2696 0.2261 0.052 Uiso 0.50 1 calc PR . .
C30 C 0.9641(10) 0.2806(3) 0.3436(3) 0.0464(17) Uani 0.50 1 d P . .
H30A H 1.1031 0.2827 0.3487 0.056 Uiso 0.50 1 calc PR . .
H30B H 0.9151 0.3210 0.3424 0.056 Uiso 0.50 1 calc PR . .
C31 C 0.8996(7) 0.2500 0.4113(3) 0.0402(11) Uani 1 2 d S . .
H31A H 0.7605 0.2511 0.4082 0.048 Uiso 1 2 calc SR . .
H31B H 0.9466 0.2717 0.4574 0.048 Uiso 0.50 1 calc PR . .
C32 C 0.9635(12) 0.1863(3) 0.4202(4) 0.052(2) Uani 0.50 1 d P . .
H32A H 0.9134 0.1695 0.4652 0.078 Uiso 0.50 1 calc PR . .
H32B H 1.1012 0.1847 0.4259 0.078 Uiso 0.50 1 calc PR . .
H32C H 0.9167 0.1642 0.3752 0.078 Uiso 0.50 1 calc PR . .

loop_
_atom_site_aniso_label
_atom_site_aniso_U_11
_atom_site_aniso_U_22
_atom_site_aniso_U_33
_atom_site_aniso_U_23
_atom_site_aniso_U_13
_atom_site_aniso_U_12
Sn1 0.02764(17) 0.02990(18) 0.02180(15) 0.000 0.00854(11) 0.000
Sn2 0.02931(18) 0.03034(18) 0.02119(15) 0.000 0.00793(11) 0.000
S1 0.0480(5) 0.0283(4) 0.0329(4) 0.0004(3) 0.0204(3) 0.0014(3)
S2 0.0309(4) 0.0279(4) 0.0308(4) 0.0006(3) 0.0078(3) 0.0053(3)
S3 0.0424(5) 0.0284(4) 0.0322(4) 0.0049(3) 0.0047(3) 0.0054(3)
S4 0.0557(6) 0.0275(4) 0.0360(4) -0.0023(3) 0.0260(4) -0.0040(4)
S5 0.0297(4) 0.0265(4) 0.0299(4) -0.0011(3) 0.0081(3) 0.0024(3)
S6 0.0397(5) 0.0251(4) 0.0321(4) 0.0036(3) 0.0036(3) 0.0013(3)
N1 0.0356(14) 0.0224(12) 0.0273(12) 0.0001(10) 0.0068(10) 0.0006(10)
N2 0.0360(15) 0.0247(13) 0.0224(11) -0.0007(9) 0.0069(10) 0.0012(10)
N3 0.0358(15) 0.0258(13) 0.0275(12) -0.0003(10) 0.0095(10) -0.0014(11)
N4 0.0297(13) 0.0249(12) 0.0251(11) 0.0008(10) 0.0052(9) -0.0026(10)
C1 0.0314(16) 0.0249(15) 0.0284(14) -0.0004(11) 0.0050(12) 0.0027(12)
C2 0.0308(16) 0.0273(15) 0.0217(13) 0.0019(11) 0.0003(11) 0.0005(12)
C3 0.0367(17) 0.0285(16) 0.0231(13) -0.0024(11) 0.0084(12) -0.0024(12)
C4 0.053(2) 0.045(2) 0.0294(16) 0.0010(15) 0.0068(15) 0.0062(17)
C5 0.075(3) 0.056(3) 0.0275(17) 0.0040(16) 0.0179(18) 0.010(2)
C6 0.058(3) 0.046(2) 0.0414(19) -0.0038(16) 0.0268(18) -0.0006(18)
C7 0.0363(19) 0.053(2) 0.0454(19) -0.0065(17) 0.0152(15) -0.0033(16)
C8 0.0345(18) 0.0433(19) 0.0320(16) -0.0048(14) 0.0071(13) -0.0063(14)
C9 0.031(2) 0.036(2) 0.0233(19) 0.000 0.0068(16) 0.000
C10 0.031(2) 0.052(3) 0.027(2) 0.000 0.0060(18) 0.000
C11 0.036(3) 0.062(3) 0.026(2) 0.000 0.0002(18) 0.000
C12 0.040(3) 0.083(4) 0.050(3) 0.000 -0.006(2) 0.000
C13 0.0316(16) 0.0242(15) 0.0272(13) -0.0018(11) 0.0063(12) -0.0015(12)
C14 0.0262(15) 0.0274(15) 0.0223(13) -0.0011(11) -0.0004(11) 0.0002(11)
C15 0.0323(16) 0.0257(15) 0.0222(13) -0.0019(11) 0.0075(11) -0.0046(12)
C16 0.0361(18) 0.0426(19) 0.0295(15) 0.0039(14) 0.0043(13) 0.0023(14)
C17 0.056(2) 0.056(2) 0.0236(15) 0.0049(15) 0.0121(15) 0.0028(17)
C18 0.044(2) 0.044(2) 0.0395(18) -0.0054(15) 0.0227(16) -0.0040(16)
C19 0.0326(18) 0.049(2) 0.0407(18) -0.0066(16) 0.0099(14) -0.0039(15)
C20 0.0342(18) 0.0425(19) 0.0287(15) -0.0039(13) 0.0053(13) -0.0017(14)
C21 0.028(2) 0.036(2) 0.0232(19) 0.000 0.0055(16) 0.000
C22 0.028(2) 0.043(3) 0.028(2) 0.000 0.0054(17) 0.000
C23 0.032(2) 0.040(3) 0.035(2) 0.000 0.0017(19) 0.000
C24 0.030(3) 0.070(4) 0.064(3) 0.000 -0.002(2) 0.000
C25 0.034(3) 0.066(4) 0.032(2) 0.000 0.0017(19) 0.000
C26 0.036(4) 0.058(5) 0.048(4) -0.017(3) -0.009(3) 0.010(3)
C27 0.040(3) 0.056(3) 0.038(3) 0.000 0.000(2) 0.000
C28 0.052(5) 0.043(4) 0.046(4) 0.002(3) 0.016(3) 0.005(3)
C29 0.029(3) 0.068(4) 0.036(2) 0.000 0.0111(19) 0.000
C30 0.033(4) 0.059(4) 0.047(4) 0.001(3) 0.000(3) -0.011(3)
C31 0.034(3) 0.051(3) 0.034(2) 0.000 -0.0053(19) 0.000
C32 0.069(6) 0.051(5) 0.038(4) 0.005(3) 0.015(4) 0.002(4)

loop_
_atom_type_symbol
_atom_type_description
_atom_type_scat_dispersion_real
_atom_type_scat_dispersion_imag
_atom_type_scat_source
C C 0.0033 0.0016 'International Tables Vol C Tables 4.2.6.8 and 6.1.1.4'
H H 0.0000 0.0000 'International Tables Vol C Tables 4.2.6.8 and 6.1.1.4'
N N 0.0061 0.0033 'International Tables Vol C Tables 4.2.6.8 and 6.1.1.4'
S S 0.1246 0.1234 'International Tables Vol C Tables 4.2.6.8 and 6.1.1.4'
Sn Sn -0.6537 1.4246 'International Tables Vol C Tables 4.2.6.8 and 6.1.1.4'

loop_
_geom_angle_atom_site_label_1
_geom_angle_atom_site_label_2
_geom_angle_atom_site_label_3
_geom_angle
_geom_angle_site_symmetry_1
_geom_angle_site_symmetry_3
_geom_angle_publ_flag
C9 Sn1 C29 126.10(16) . . ?
C9 Sn1 S1 107.26(8) . . ?
C29 Sn1 S1 110.49(8) . . ?
C9 Sn1 S1 107.26(8) . 4_565 ?
C29 Sn1 S1 110.49(8) . 4_565 ?
S1 Sn1 S1 88.86(4) . 4_565 ?
C25 Sn2 C21 136.73(16) . . ?
C25 Sn2 S4 104.55(8) . 4_575 ?
C21 Sn2 S4 105.70(8) . 4_575 ?
C25 Sn2 S4 104.55(8) . . ?
C21 Sn2 S4 105.70(8) . . ?
S4 Sn2 S4 89.91(4) 4_575 . ?
C1 S1 Sn1 92.81(10) . . ?
C1 S2 C2 89.98(14) . . ?
C13 S4 Sn2 92.22(10) . . ?
C13 S5 C14 90.25(13) . . ?
C1 N1 N2 109.9(2) . . ?
C2 N2 N1 118.0(2) . . ?
C2 N2 C3 125.2(2) . . ?
N1 N2 C3 116.6(2) . . ?
C13 N3 N4 109.9(2) . . ?
C14 N4 N3 117.8(2) . . ?
C14 N4 C15 125.5(2) . . ?
N3 N4 C15 116.6(2) . . ?
N1 C1 S2 114.9(2) . . ?
N1 C1 S1 122.6(2) . . ?
S2 C1 S1 122.45(16) . . ?
N2 C2 S3 128.9(2) . . ?
N2 C2 S2 107.2(2) . . ?
S3 C2 S2 123.92(17) . . ?
C8 C3 C4 121.6(3) . . ?
C8 C3 N2 118.4(3) . . ?
C4 C3 N2 120.0(3) . . ?
C3 C4 C5 118.6(4) . . ?
C6 C5 C4 120.5(3) . . ?
C5 C6 C7 120.7(3) . . ?
C6 C7 C8 119.5(3) . . ?
C3 C8 C7 119.1(3) . . ?
C10 C9 Sn1 113.5(3) . . ?
C9 C10 C11 113.6(3) . . ?
C12 C11 C10 113.7(4) . . ?
N3 C13 S5 114.5(2) . . ?
N3 C13 S4 123.4(2) . . ?
S5 C13 S4 122.14(16) . . ?
N4 C14 S6 128.4(2) . . ?
N4 C14 S5 107.5(2) . . ?
S6 C14 S5 124.11(17) . . ?
C16 C15 C20 121.5(3) . . ?
C16 C15 N4 119.9(3) . . ?
C20 C15 N4 118.6(3) . . ?
C15 C16 C17 118.7(3) . . ?
C18 C17 C16 120.3(3) . . ?
C19 C18 C17 120.4(3) . . ?
C18 C19 C20 120.2(3) . . ?
C15 C20 C19 118.9(3) . . ?
C22 C21 Sn2 111.8(3) . . ?
C23 C22 C21 112.9(3) . . ?
C22 C23 C24 112.0(4) . . ?
C26 C25 Sn2 109.5(4) . . ?
C27 C26 C25 112.2(5) . . ?
C26 C27 C28 114.0(5) . . ?
C30 C29 Sn1 114.2(3) . . ?
C31 C30 C29 113.1(5) . . ?
C30 C31 C32 114.9(5) . . ?

loop_
_geom_bond_atom_site_label_1
_geom_bond_atom_site_label_2
_geom_bond_distance
_geom_bond_site_symmetry_2
_geom_bond_publ_flag
Sn1 C9 2.128(4) . ?
Sn1 C29 2.133(5) . ?
Sn1 S1 2.4832(7) . ?
Sn1 S1 2.4832(7) 4_565 ?
Sn2 C25 2.116(5) . ?
Sn2 C21 2.138(4) . ?
Sn2 S4 2.4894(8) 4_575 ?
Sn2 S4 2.4894(8) . ?
S1 C1 1.737(3) . ?
S2 C1 1.731(3) . ?
S2 C2 1.751(3) . ?
S3 C2 1.661(3) . ?
S4 C13 1.732(3) . ?
S5 C13 1.732(3) . ?
S5 C14 1.746(3) . ?
S6 C14 1.660(3) . ?
N1 C1 1.298(4) . ?
N1 N2 1.382(3) . ?
N2 C2 1.357(4) . ?
N2 C3 1.443(3) . ?
N3 C13 1.303(4) . ?
N3 N4 1.389(3) . ?
N4 C14 1.352(4) . ?
N4 C15 1.444(3) . ?
C3 C8 1.378(5) . ?
C3 C4 1.381(4) . ?
C4 C5 1.389(5) . ?
C5 C6 1.369(6) . ?
C6 C7 1.382(5) . ?
C7 C8 1.392(4) . ?
C9 C10 1.519(6) . ?
C10 C11 1.522(6) . ?
C11 C12 1.517(7) . ?
C15 C16 1.382(4) . ?
C15 C20 1.384(4) . ?
C16 C17 1.390(4) . ?
C17 C18 1.381(5) . ?
C18 C19 1.378(5) . ?
C19 C20 1.389(4) . ?
C21 C22 1.536(6) . ?
C22 C23 1.525(6) . ?
C23 C24 1.543(7) . ?
C25 C26 1.570(7) . ?
C26 C27 1.512(8) . ?
C27 C28 1.518(7) . ?
C29 C30 1.554(7) . ?
C30 C31 1.495(7) . ?
C31 C32 1.535(8) . ?
